data_4089547
loop_
_publ_author_name
'Suseno, Sandy'
'Agapie, Theodor'

_publ_section_title
;
 Intramolecular Arene C-H to C-P Functionalization Mediated by Ni(II) and
 Pd(II).
;
_journal_issue 11
_journal_name_full Organometallics
_journal_page_first 3161
_journal_paper_doi 10.1021/om400424a
_journal_volume 32
_journal_year 2013
_chemical_formula_moiety 'C45 H62 P3 Pd, B F4, C6 H6'
_chemical_formula_sum 'C51 H68 B F4 P3 Pd'
_chemical_formula_weight 967.17
_space_group_IT_number 2
_space_group_name_Hall '-P 1'
_space_group_name_H-M_alt 'P -1'
_symmetry_cell_setting triclinic
_symmetry_space_group_name_Hall '-P 1'
_symmetry_space_group_name_H-M 'P -1'
_atom_sites_solution_hydrogens geom
_atom_sites_solution_primary direct
_atom_sites_solution_secondary difmap
_audit_creation_method SHELXL-97
_cell_angle_alpha 111.116(3)
_cell_angle_beta 96.691(3)
_cell_angle_gamma 92.975(3)
_cell_formula_units_Z 2
_cell_length_a 9.7632(6)
_cell_length_b 13.8627(9)
_cell_length_c 18.8685(11)
_cell_measurement_reflns_used 5747
_cell_measurement_temperature 100(2)
_cell_measurement_theta_max 23.36
_cell_measurement_theta_min 2.29
_cell_volume 2353.9(3)
_computing_cell_refinement 'Bruker SAINT'
_computing_data_collection 'Bruker APEX2'
_computing_data_reduction 'Bruker SAINT'
_computing_molecular_graphics 'Bruker SHELXTL'
_computing_publication_material 'Bruker SHELXTL'
_computing_structure_refinement 'SHELXL-97 (Sheldrick, 1997)'
_computing_structure_solution 'SHELXS-97 (Sheldrick, 1990)'
_diffrn_ambient_temperature 100(2)
_diffrn_measured_fraction_theta_full 0.998
_diffrn_measured_fraction_theta_max 0.822
_diffrn_measurement_device_type 'Bruker APEX-II CCD'
_diffrn_measurement_method '\f and \w scans'
_diffrn_radiation_monochromator graphite
_diffrn_radiation_source 'fine-focus sealed tube'
_diffrn_radiation_type MoK\a
_diffrn_radiation_wavelength 0.71073
_diffrn_reflns_av_R_equivalents 0.0938
_diffrn_reflns_av_sigmaI/netI 0.1213
_diffrn_reflns_limit_h_max 12
_diffrn_reflns_limit_h_min -12
_diffrn_reflns_limit_k_max 18
_diffrn_reflns_limit_k_min -18
_diffrn_reflns_limit_l_max 24
_diffrn_reflns_limit_l_min -23
_diffrn_reflns_number 48549
_diffrn_reflns_theta_full 25.00
_diffrn_reflns_theta_max 28.50
_diffrn_reflns_theta_min 1.58
_diffrn_standards_number 0
_exptl_absorpt_coefficient_mu 0.546
_exptl_absorpt_correction_T_max 1.0000
_exptl_absorpt_correction_T_min 0.9142
_exptl_absorpt_correction_type multi-scan
_exptl_absorpt_process_details sadabs
_exptl_crystal_colour orange
_exptl_crystal_density_diffrn 1.365
_exptl_crystal_density_method 'not measured'
_exptl_crystal_description rhomb
_exptl_crystal_F_000 1012
_exptl_crystal_size_max 0.07
_exptl_crystal_size_mid 0.04
_exptl_crystal_size_min 0.03
_refine_diff_density_max 1.166
_refine_diff_density_min -0.683
_refine_diff_density_rms 0.108
_refine_ls_extinction_method none
_refine_ls_goodness_of_fit_ref 1.070
_refine_ls_hydrogen_treatment constr
_refine_ls_matrix_type full
_refine_ls_number_parameters 572
_refine_ls_number_reflns 9813
_refine_ls_number_restraints 0
_refine_ls_restrained_S_all 1.070
_refine_ls_R_factor_all 0.1179
_refine_ls_R_factor_gt 0.0538
_refine_ls_shift/su_max 0.001
_refine_ls_shift/su_mean 0.000
_refine_ls_structure_factor_coef Fsqd
_refine_ls_weighting_details 'calc w=1/[\s^2^(Fo^2^)+(0.0400P)^2^+0.0000P] where P=(Fo^2^+2Fc^2^)/3'
_refine_ls_weighting_scheme calc
_refine_ls_wR_factor_gt 0.0891
_refine_ls_wR_factor_ref 0.1035
_reflns_number_gt 6136
_reflns_number_total 9813
_reflns_threshold_expression >2sigma(I)
_cod_data_source_file sds34.cif
_cod_data_source_block sds34
_cod_depositor_comments
;
The following automatic conversions were performed:

data item '_symmetry_cell_setting' value 'Triclinic' was changed to
'triclinic' in accordance with the
/home/saulius/struct/COD-crude-data/automatic-downloads/DataCite-retrospective/ACS/depositions/lib/dictionaries/cif_core.dic
dictionary named 'cif_core.dic' version 2.4.2 last updated on
2011-04-26.

Automatic conversion script
Id: cif_fix_values 6909 2019-04-08 15:41:33Z antanas 
;
_cod_original_sg_symbol_H-M P-1
_cod_database_code 4089547

loop_
_symmetry_equiv_pos_as_xyz
'x, y, z'
'-x, -y, -z'

loop_
_atom_site_label
_atom_site_type_symbol
_atom_site_fract_x
_atom_site_fract_y
_atom_site_fract_z
_atom_site_U_iso_or_equiv
_atom_site_adp_type
_atom_site_occupancy
_atom_site_symmetry_multiplicity
_atom_site_calc_flag
_atom_site_refinement_flags
_atom_site_disorder_assembly
_atom_site_disorder_group
Pd1 Pd 0.45721(3) 0.68344(2) 0.198603(17) 0.01813(10) Uani 1 1 d . . .
P1 P 0.63222(11) 0.76509(8) 0.16054(6) 0.0216(3) Uani 1 1 d . . .
P2 P 0.47609(10) 0.57953(8) 0.27111(5) 0.0196(2) Uani 1 1 d . . .
P3 P 0.25147(12) 1.03243(8) 0.23237(6) 0.0276(3) Uani 1 1 d . . .
C1 C 0.2705(4) 0.7154(3) 0.1386(2) 0.0169(9) Uani 1 1 d . . .
H1 H 0.2875 0.6648 0.0916 0.020 Uiso 1 1 calc R . .
C2 C 0.2842(4) 0.8213(3) 0.1472(2) 0.0192(9) Uani 1 1 d . . .
C3 C 0.2578(4) 0.8973(3) 0.2146(2) 0.0198(9) Uani 1 1 d . . .
C4 C 0.2237(4) 0.8661(3) 0.2771(2) 0.0177(9) Uani 1 1 d . . .
C5 C 0.2129(4) 0.7630(3) 0.2664(2) 0.0176(9) Uani 1 1 d . . .
H5 H 0.1908 0.7441 0.3076 0.021 Uiso 1 1 calc R . .
C6 C 0.2329(4) 0.6809(3) 0.19617(19) 0.0155(8) Uani 1 1 d . . .
C7 C 0.3350(4) 0.8405(3) 0.0805(2) 0.0220(9) Uani 1 1 d . . .
C8 C 0.2407(4) 0.8184(3) 0.0139(2) 0.0250(10) Uani 1 1 d . . .
H8 H 0.1474 0.7936 0.0122 0.030 Uiso 1 1 calc R . .
C9 C 0.2818(5) 0.8324(3) -0.0496(2) 0.0297(11) Uani 1 1 d . . .
H9 H 0.2167 0.8186 -0.0944 0.036 Uiso 1 1 calc R . .
C10 C 0.4178(5) 0.8664(3) -0.0476(2) 0.0274(10) Uani 1 1 d . . .
H10 H 0.4465 0.8776 -0.0907 0.033 Uiso 1 1 calc R . .
C11 C 0.5120(4) 0.8841(3) 0.0172(2) 0.0262(10) Uani 1 1 d . . .
H11 H 0.6061 0.9057 0.0174 0.031 Uiso 1 1 calc R . .
C12 C 0.4738(4) 0.8714(3) 0.0824(2) 0.0225(9) Uani 1 1 d . . .
C13 C 0.5831(4) 0.8875(3) 0.1501(2) 0.0253(10) Uani 1 1 d . . .
H13A H 0.5486 0.9310 0.1976 0.030 Uiso 1 1 calc R . .
H13B H 0.6670 0.9263 0.1449 0.030 Uiso 1 1 calc R . .
C14 C 0.6815(4) 0.6937(3) 0.0648(2) 0.0267(10) Uani 1 1 d . . .
H14 H 0.6042 0.6979 0.0266 0.032 Uiso 1 1 calc R . .
C15 C 0.8124(4) 0.7413(3) 0.0475(2) 0.0374(12) Uani 1 1 d . . .
H15A H 0.8938 0.7321 0.0792 0.056 Uiso 1 1 calc R . .
H15B H 0.8062 0.8156 0.0590 0.056 Uiso 1 1 calc R . .
H15C H 0.8211 0.7067 -0.0069 0.056 Uiso 1 1 calc R . .
C16 C 0.6869(4) 0.5786(3) 0.0490(2) 0.0340(11) Uani 1 1 d . . .
H16A H 0.7046 0.5429 -0.0038 0.051 Uiso 1 1 calc R . .
H16B H 0.5981 0.5491 0.0556 0.051 Uiso 1 1 calc R . .
H16C H 0.7613 0.5694 0.0849 0.051 Uiso 1 1 calc R . .
C17 C 0.7973(4) 0.8138(3) 0.2270(2) 0.0275(10) Uani 1 1 d . . .
H17 H 0.8653 0.8410 0.2013 0.033 Uiso 1 1 calc R . .
C18 C 0.8561(4) 0.7262(3) 0.2473(2) 0.0344(11) Uani 1 1 d . . .
H18A H 0.9386 0.7541 0.2861 0.052 Uiso 1 1 calc R . .
H18B H 0.8814 0.6738 0.2012 0.052 Uiso 1 1 calc R . .
H18C H 0.7863 0.6944 0.2677 0.052 Uiso 1 1 calc R . .
C19 C 0.7745(4) 0.9014(3) 0.3006(2) 0.0329(11) Uani 1 1 d . . .
H19A H 0.7019 0.8772 0.3237 0.049 Uiso 1 1 calc R . .
H19B H 0.7461 0.9611 0.2883 0.049 Uiso 1 1 calc R . .
H19C H 0.8610 0.9222 0.3368 0.049 Uiso 1 1 calc R . .
C20 C 0.2001(4) 0.9437(3) 0.3529(2) 0.0194(9) Uani 1 1 d . . .
C21 C 0.2349(4) 0.9228(3) 0.4199(2) 0.0229(9) Uani 1 1 d . . .
H21 H 0.2752 0.8608 0.4169 0.027 Uiso 1 1 calc R . .
C22 C 0.2110(4) 0.9917(3) 0.4901(2) 0.0299(10) Uani 1 1 d . . .
H22 H 0.2352 0.9769 0.5351 0.036 Uiso 1 1 calc R . .
C23 C 0.1527(4) 1.0811(3) 0.4950(2) 0.0311(11) Uani 1 1 d . . .
H23 H 0.1338 1.1272 0.5433 0.037 Uiso 1 1 calc R . .
C24 C 0.1210(4) 1.1046(3) 0.4301(2) 0.0273(10) Uani 1 1 d . . .
H24 H 0.0828 1.1677 0.4341 0.033 Uiso 1 1 calc R . .
C25 C 0.1448(4) 1.0366(3) 0.3591(2) 0.0220(9) Uani 1 1 d . . .
C26 C 0.1132(4) 1.0635(3) 0.2888(2) 0.0277(10) Uani 1 1 d . . .
H26A H 0.1020 1.1385 0.3044 0.033 Uiso 1 1 calc R . .
H26B H 0.0254 1.0239 0.2580 0.033 Uiso 1 1 calc R . .
C27 C 0.4103(4) 1.1130(3) 0.2861(2) 0.0351(11) Uani 1 1 d . . .
H27 H 0.4733 1.1131 0.2480 0.042 Uiso 1 1 calc R . .
C28 C 0.3846(5) 1.2270(3) 0.3290(3) 0.0644(18) Uani 1 1 d . . .
H28A H 0.3278 1.2304 0.3692 0.097 Uiso 1 1 calc R . .
H28B H 0.3362 1.2540 0.2927 0.097 Uiso 1 1 calc R . .
H28C H 0.4736 1.2689 0.3524 0.097 Uiso 1 1 calc R . .
C29 C 0.4875(4) 1.0710(4) 0.3429(2) 0.0425(13) Uani 1 1 d . . .
H29A H 0.5814 1.1068 0.3606 0.064 Uiso 1 1 calc R . .
H29B H 0.4927 0.9962 0.3174 0.064 Uiso 1 1 calc R . .
H29C H 0.4376 1.0832 0.3871 0.064 Uiso 1 1 calc R . .
C30 C 0.2056(7) 1.0569(4) 0.1435(3) 0.0639(17) Uani 1 1 d . . .
H30 H 0.2685 1.0183 0.1072 0.077 Uiso 1 1 calc R . .
C31 C 0.0564(6) 1.0048(5) 0.1072(3) 0.0732(19) Uani 1 1 d . . .
H31A H -0.0107 1.0461 0.1367 0.110 Uiso 1 1 calc R . .
H31B H 0.0470 0.9345 0.1080 0.110 Uiso 1 1 calc R . .
H31C H 0.0387 1.0011 0.0540 0.110 Uiso 1 1 calc R . .
C32 C 0.2287(9) 1.1668(5) 0.1516(4) 0.107(3) Uani 1 1 d . . .
H32A H 0.2120 1.1717 0.1009 0.161 Uiso 1 1 calc R . .
H32B H 0.3245 1.1940 0.1752 0.161 Uiso 1 1 calc R . .
H32C H 0.1649 1.2074 0.1842 0.161 Uiso 1 1 calc R . .
C33 C 0.1636(4) 0.5746(3) 0.17795(19) 0.0159(8) Uani 1 1 d . . .
C34 C 0.0632(4) 0.5331(3) 0.1129(2) 0.0183(9) Uani 1 1 d . . .
H34 H 0.0462 0.5710 0.0802 0.022 Uiso 1 1 calc R . .
C35 C -0.0124(4) 0.4376(3) 0.0951(2) 0.0221(9) Uani 1 1 d . . .
H35 H -0.0801 0.4107 0.0505 0.027 Uiso 1 1 calc R . .
C36 C 0.0109(4) 0.3822(3) 0.1420(2) 0.0204(9) Uani 1 1 d . . .
H36 H -0.0417 0.3175 0.1307 0.024 Uiso 1 1 calc R . .
C37 C 0.1113(4) 0.4214(3) 0.2058(2) 0.0204(9) Uani 1 1 d . . .
H37 H 0.1274 0.3824 0.2377 0.025 Uiso 1 1 calc R . .
C38 C 0.1897(4) 0.5161(3) 0.22485(19) 0.0165(9) Uani 1 1 d . . .
C39 C 0.3025(4) 0.5511(3) 0.2929(2) 0.0194(9) Uani 1 1 d . . .
H39A H 0.3069 0.4963 0.3150 0.023 Uiso 1 1 calc R . .
H39B H 0.2774 0.6143 0.3325 0.023 Uiso 1 1 calc R . .
C40 C 0.5775(4) 0.6313(3) 0.3684(2) 0.0265(10) Uani 1 1 d . . .
H40 H 0.6763 0.6434 0.3619 0.032 Uiso 1 1 calc R . .
C41 C 0.5744(5) 0.5581(4) 0.4129(2) 0.0425(13) Uani 1 1 d . . .
H41A H 0.6353 0.5897 0.4622 0.064 Uiso 1 1 calc R . .
H41B H 0.6065 0.4918 0.3828 0.064 Uiso 1 1 calc R . .
H41C H 0.4795 0.5460 0.4221 0.064 Uiso 1 1 calc R . .
C42 C 0.5333(4) 0.7367(3) 0.4142(2) 0.0334(11) Uani 1 1 d . . .
H42A H 0.4416 0.7273 0.4285 0.050 Uiso 1 1 calc R . .
H42B H 0.5292 0.7799 0.3829 0.050 Uiso 1 1 calc R . .
H42C H 0.6006 0.7709 0.4607 0.050 Uiso 1 1 calc R . .
C43 C 0.5304(4) 0.4486(3) 0.2246(2) 0.0255(10) Uani 1 1 d . . .
H43 H 0.5047 0.4047 0.2540 0.031 Uiso 1 1 calc R . .
C44 C 0.4551(4) 0.3983(3) 0.1420(2) 0.0332(11) Uani 1 1 d . . .
H44A H 0.4784 0.4410 0.1127 0.050 Uiso 1 1 calc R . .
H44B H 0.3548 0.3931 0.1425 0.050 Uiso 1 1 calc R . .
H44C H 0.4840 0.3286 0.1180 0.050 Uiso 1 1 calc R . .
C45 C 0.6870(4) 0.4527(3) 0.2242(3) 0.0382(12) Uani 1 1 d . . .
H45A H 0.7127 0.3822 0.1995 0.057 Uiso 1 1 calc R . .
H45B H 0.7348 0.4828 0.2772 0.057 Uiso 1 1 calc R . .
H45C H 0.7138 0.4957 0.1957 0.057 Uiso 1 1 calc R . .
B1 B 0.8002(6) 0.1905(4) 0.2634(3) 0.0387(14) Uani 1 1 d . . .
F1A F 0.7087(13) 0.2771(12) 0.2978(11) 0.045(4) Uani 0.43(3) 1 d P A 1
F1B F 0.6819(7) 0.2224(13) 0.2493(11) 0.064(5) Uani 0.57(3) 1 d P A 2
F2 F 0.9122(2) 0.24343(18) 0.25203(14) 0.0437(7) Uani 1 1 d . A .
F3A F 0.721(2) 0.1207(11) 0.2077(5) 0.054(6) Uani 0.43(3) 1 d P A 1
F3B F 0.8038(17) 0.0876(7) 0.1976(4) 0.052(3) Uani 0.57(3) 1 d P A 2
F4 F 0.8292(3) 0.1634(2) 0.32663(13) 0.0488(7) Uani 1 1 d . A .
C46 C 0.8107(5) 0.3946(4) 0.4963(3) 0.0470(14) Uani 1 1 d . . .
H46 H 0.7448 0.3905 0.4538 0.056 Uiso 1 1 calc R . .
C47 C 0.8442(5) 0.3056(4) 0.5072(3) 0.0420(12) Uani 1 1 d . . .
H47 H 0.8035 0.2398 0.4715 0.050 Uiso 1 1 calc R . .
C48 C 0.9363(4) 0.3114(4) 0.5697(2) 0.0348(11) Uani 1 1 d . . .
H48 H 0.9575 0.2500 0.5782 0.042 Uiso 1 1 calc R . .
C49 C 0.9976(4) 0.4068(4) 0.6199(2) 0.0339(11) Uani 1 1 d . . .
H49 H 1.0628 0.4108 0.6626 0.041 Uiso 1 1 calc R . .
C50 C 0.9658(5) 0.4966(4) 0.6093(2) 0.0364(11) Uani 1 1 d . . .
H50 H 1.0079 0.5623 0.6446 0.044 Uiso 1 1 calc R . .
C51 C 0.8727(5) 0.4899(4) 0.5471(3) 0.0438(13) Uani 1 1 d . . .
H51 H 0.8507 0.5514 0.5389 0.053 Uiso 1 1 calc R . .

loop_
_atom_site_aniso_label
_atom_site_aniso_U_11
_atom_site_aniso_U_22
_atom_site_aniso_U_33
_atom_site_aniso_U_23
_atom_site_aniso_U_13
_atom_site_aniso_U_12
Pd1 0.02141(18) 0.01558(17) 0.01657(17) 0.00463(12) 0.00386(12) 0.00175(13)
P1 0.0234(6) 0.0197(6) 0.0203(6) 0.0056(5) 0.0048(5) -0.0003(5)
P2 0.0202(6) 0.0189(6) 0.0192(6) 0.0068(5) 0.0014(4) 0.0034(5)
P3 0.0431(7) 0.0162(6) 0.0233(6) 0.0073(5) 0.0045(5) 0.0022(5)
C1 0.018(2) 0.015(2) 0.014(2) 0.0014(16) 0.0050(16) -0.0003(17)
C2 0.022(2) 0.017(2) 0.013(2) 0.0022(17) -0.0027(17) -0.0032(18)
C3 0.024(2) 0.018(2) 0.014(2) 0.0054(17) -0.0047(17) -0.0023(18)
C4 0.018(2) 0.019(2) 0.015(2) 0.0060(17) -0.0008(16) 0.0038(17)
C5 0.022(2) 0.019(2) 0.016(2) 0.0110(17) 0.0004(16) 0.0028(17)
C6 0.018(2) 0.015(2) 0.013(2) 0.0049(16) -0.0023(16) 0.0002(17)
C7 0.035(3) 0.014(2) 0.017(2) 0.0048(17) 0.0052(18) 0.0012(19)
C8 0.038(3) 0.017(2) 0.019(2) 0.0080(18) 0.0027(19) -0.0044(19)
C9 0.047(3) 0.017(2) 0.021(2) 0.0046(18) -0.002(2) 0.003(2)
C10 0.052(3) 0.017(2) 0.017(2) 0.0084(18) 0.011(2) 0.005(2)
C11 0.039(3) 0.015(2) 0.027(2) 0.0087(18) 0.014(2) 0.0002(19)
C12 0.033(3) 0.013(2) 0.021(2) 0.0057(17) 0.0039(19) -0.0009(19)
C13 0.035(3) 0.021(2) 0.019(2) 0.0039(18) 0.0069(19) -0.0004(19)
C14 0.032(3) 0.029(2) 0.021(2) 0.0098(19) 0.0075(19) 0.004(2)
C15 0.040(3) 0.045(3) 0.031(3) 0.014(2) 0.019(2) 0.004(2)
C16 0.037(3) 0.035(3) 0.028(2) 0.008(2) 0.010(2) 0.007(2)
C17 0.023(2) 0.030(3) 0.028(2) 0.010(2) 0.0058(19) -0.005(2)
C18 0.022(2) 0.042(3) 0.036(3) 0.011(2) 0.002(2) 0.003(2)
C19 0.031(3) 0.033(3) 0.034(3) 0.014(2) -0.001(2) -0.006(2)
C20 0.017(2) 0.015(2) 0.022(2) 0.0028(17) -0.0003(17) -0.0016(17)
C21 0.030(2) 0.018(2) 0.018(2) 0.0036(18) -0.0013(18) 0.0028(18)
C22 0.036(3) 0.028(3) 0.020(2) 0.0032(19) 0.0016(19) 0.002(2)
C23 0.034(3) 0.028(3) 0.021(2) -0.0043(19) 0.009(2) 0.001(2)
C24 0.020(2) 0.019(2) 0.039(3) 0.006(2) 0.0066(19) 0.0054(18)
C25 0.016(2) 0.021(2) 0.027(2) 0.0057(18) 0.0030(17) 0.0049(18)
C26 0.026(2) 0.018(2) 0.035(3) 0.0052(19) 0.0013(19) 0.0058(19)
C27 0.036(3) 0.025(3) 0.037(3) -0.002(2) 0.021(2) -0.003(2)
C28 0.055(4) 0.022(3) 0.089(4) -0.017(3) 0.034(3) -0.009(3)
C29 0.028(3) 0.046(3) 0.033(3) -0.007(2) 0.004(2) -0.013(2)
C30 0.123(5) 0.028(3) 0.042(3) 0.018(2) 0.002(3) 0.010(3)
C31 0.102(5) 0.082(5) 0.039(3) 0.031(3) -0.014(3) 0.027(4)
C32 0.202(9) 0.069(5) 0.088(5) 0.056(4) 0.055(5) 0.061(5)
C33 0.018(2) 0.018(2) 0.012(2) 0.0056(16) 0.0043(16) 0.0018(17)
C34 0.023(2) 0.020(2) 0.014(2) 0.0075(17) 0.0045(17) 0.0045(18)
C35 0.021(2) 0.023(2) 0.017(2) 0.0012(18) 0.0020(17) 0.0024(18)
C36 0.021(2) 0.015(2) 0.023(2) 0.0052(18) 0.0068(18) -0.0026(18)
C37 0.027(2) 0.018(2) 0.019(2) 0.0085(17) 0.0071(18) 0.0059(18)
C38 0.019(2) 0.014(2) 0.017(2) 0.0062(17) 0.0050(17) 0.0040(17)
C39 0.026(2) 0.017(2) 0.016(2) 0.0069(17) 0.0009(17) 0.0033(18)
C40 0.021(2) 0.032(3) 0.026(2) 0.012(2) -0.0003(18) -0.0003(19)
C41 0.043(3) 0.051(3) 0.036(3) 0.023(2) -0.012(2) 0.005(2)
C42 0.033(3) 0.034(3) 0.021(2) 0.000(2) -0.0052(19) -0.009(2)
C43 0.027(2) 0.018(2) 0.034(3) 0.0116(19) 0.0076(19) 0.0048(19)
C44 0.034(3) 0.024(2) 0.036(3) 0.002(2) 0.011(2) 0.001(2)
C45 0.033(3) 0.033(3) 0.048(3) 0.012(2) 0.008(2) 0.012(2)
B1 0.037(4) 0.042(4) 0.042(4) 0.027(3) -0.007(3) -0.011(3)
F1A 0.053(5) 0.045(7) 0.055(9) 0.029(6) 0.027(5) 0.034(5)
F1B 0.031(4) 0.088(11) 0.106(12) 0.071(11) 0.021(5) 0.021(4)
F2 0.0398(16) 0.0359(15) 0.0604(17) 0.0216(13) 0.0157(13) 0.0009(13)
F3A 0.078(12) 0.047(8) 0.023(4) 0.006(4) -0.006(5) -0.024(9)
F3B 0.066(7) 0.034(4) 0.040(3) 0.002(3) -0.008(4) -0.013(4)
F4 0.0615(19) 0.0590(19) 0.0354(15) 0.0253(14) 0.0125(13) 0.0180(15)
C46 0.042(3) 0.074(4) 0.034(3) 0.034(3) -0.004(2) -0.004(3)
C47 0.041(3) 0.050(3) 0.030(3) 0.008(2) 0.013(2) -0.002(3)
C48 0.035(3) 0.040(3) 0.034(3) 0.015(2) 0.015(2) 0.012(2)
C49 0.031(3) 0.045(3) 0.028(3) 0.015(2) 0.007(2) 0.001(2)
C50 0.041(3) 0.036(3) 0.029(3) 0.005(2) 0.016(2) 0.001(2)
C51 0.054(3) 0.040(3) 0.051(3) 0.029(3) 0.018(3) 0.010(3)

loop_
_atom_type_symbol
_atom_type_description
_atom_type_scat_dispersion_real
_atom_type_scat_dispersion_imag
_atom_type_scat_source
C C 0.0033 0.0016 'International Tables Vol C Tables 4.2.6.8 and 6.1.1.4'
H H 0.0000 0.0000 'International Tables Vol C Tables 4.2.6.8 and 6.1.1.4'
B B 0.0013 0.0007 'International Tables Vol C Tables 4.2.6.8 and 6.1.1.4'
F F 0.0171 0.0103 'International Tables Vol C Tables 4.2.6.8 and 6.1.1.4'
P P 0.1023 0.0942 'International Tables Vol C Tables 4.2.6.8 and 6.1.1.4'
Pd Pd -0.9988 1.0072 'International Tables Vol C Tables 4.2.6.8 and 6.1.1.4'

loop_
_geom_angle_atom_site_label_1
_geom_angle_atom_site_label_2
_geom_angle_atom_site_label_3
_geom_angle
C1 Pd1 C6 37.72(13)
C1 Pd1 P2 128.58(10)
C6 Pd1 P2 92.68(10)
C1 Pd1 P1 102.34(10)
C6 Pd1 P1 138.25(10)
P2 Pd1 P1 128.78(4)
C17 P1 C14 105.85(19)
C17 P1 C13 100.24(18)
C14 P1 C13 101.35(18)
C17 P1 Pd1 117.86(14)
C14 P1 Pd1 116.78(13)
C13 P1 Pd1 112.33(14)
C39 P2 C43 102.67(18)
C39 P2 C40 101.04(17)
C43 P2 C40 105.30(18)
C39 P2 Pd1 108.60(12)
C43 P2 Pd1 117.01(13)
C40 P2 Pd1 119.78(13)
C3 P3 C26 102.07(19)
C3 P3 C27 113.88(19)
C26 P3 C27 109.84(19)
C3 P3 C30 112.2(2)
C26 P3 C30 109.2(2)
C27 P3 C30 109.4(2)
C6 C1 C2 123.4(3)
C6 C1 Pd1 71.2(2)
C2 C1 Pd1 108.6(2)
C3 C2 C1 119.9(3)
C3 C2 C7 125.8(3)
C1 C2 C7 114.2(3)
C2 C3 C4 118.8(3)
C2 C3 P3 126.5(3)
C4 C3 P3 114.6(3)
C5 C4 C3 119.1(3)
C5 C4 C20 118.8(3)
C3 C4 C20 122.1(3)
C4 C5 C6 124.1(3)
C1 C6 C5 114.6(3)
C1 C6 C33 122.2(3)
C5 C6 C33 118.7(3)
C1 C6 Pd1 71.1(2)
C5 C6 Pd1 105.3(2)
C33 C6 Pd1 112.8(2)
C12 C7 C8 120.4(4)
C12 C7 C2 121.5(3)
C8 C7 C2 117.9(3)
C9 C8 C7 120.5(4)
C10 C9 C8 119.7(4)
C9 C10 C11 119.6(4)
C10 C11 C12 122.1(4)
C7 C12 C11 117.5(4)
C7 C12 C13 122.9(3)
C11 C12 C13 119.5(4)
C12 C13 P1 114.1(3)
C16 C14 C15 111.6(3)
C16 C14 P1 112.3(3)
C15 C14 P1 115.0(3)
C18 C17 C19 109.3(3)
C18 C17 P1 110.1(3)
C19 C17 P1 110.6(3)
C25 C20 C21 118.7(3)
C25 C20 C4 122.0(3)
C21 C20 C4 119.3(3)
C22 C21 C20 120.5(4)
C23 C22 C21 120.2(4)
C22 C23 C24 120.2(4)
C23 C24 C25 120.4(4)
C24 C25 C20 119.9(4)
C24 C25 C26 120.3(4)
C20 C25 C26 119.8(3)
C25 C26 P3 109.8(3)
C29 C27 C28 109.4(4)
C29 C27 P3 113.3(3)
C28 C27 P3 112.3(3)
C32 C30 C31 114.4(5)
C32 C30 P3 114.9(4)
C31 C30 P3 108.2(4)
C34 C33 C38 118.5(3)
C34 C33 C6 118.0(3)
C38 C33 C6 123.4(3)
C35 C34 C33 121.4(3)
C36 C35 C34 119.9(3)
C35 C36 C37 119.4(3)
C36 C37 C38 122.2(4)
C37 C38 C33 118.6(3)
C37 C38 C39 119.1(3)
C33 C38 C39 122.2(3)
C38 C39 P2 114.6(2)
C42 C40 C41 111.3(3)
C42 C40 P2 109.8(3)
C41 C40 P2 115.0(3)
C45 C43 C44 109.7(3)
C45 C43 P2 111.4(3)
C44 C43 P2 110.1(3)
F3A B1 F1B 68.3(6)
F3A B1 F2 122.0(8)
F1B B1 F2 115.2(5)
F3A B1 F4 113.2(6)
F1B B1 F4 120.3(7)
F2 B1 F4 111.9(4)
F3A B1 F3B 38.5(7)
F1B B1 F3B 105.7(7)
F2 B1 F3B 97.9(6)
F4 B1 F3B 101.9(5)
F3A B1 F1A 105.5(8)
F1B B1 F1A 38.2(4)
F2 B1 F1A 102.5(6)
F4 B1 F1A 97.9(6)
F3B B1 F1A 143.7(6)
C47 C46 C51 119.9(4)
C46 C47 C48 120.2(4)
C47 C48 C49 119.5(4)
C48 C49 C50 121.0(4)
C51 C50 C49 119.1(4)
C50 C51 C46 120.4(5)

loop_
_geom_bond_atom_site_label_1
_geom_bond_atom_site_label_2
_geom_bond_distance
Pd1 C1 2.183(4)
Pd1 C6 2.183(4)
Pd1 P2 2.3173(11)
Pd1 P1 2.3210(11)
P1 C17 1.853(4)
P1 C14 1.855(4)
P1 C13 1.858(4)
P2 C39 1.846(4)
P2 C43 1.846(4)
P2 C40 1.849(4)
P3 C3 1.786(4)
P3 C26 1.791(4)
P3 C27 1.821(4)
P3 C30 1.838(5)
C1 C6 1.411(5)
C1 C2 1.416(5)
C2 C3 1.390(5)
C2 C7 1.508(5)
C3 C4 1.461(5)
C4 C5 1.366(5)
C4 C20 1.500(5)
C5 C6 1.443(5)
C6 C33 1.492(5)
C7 C12 1.392(5)
C7 C8 1.394(5)
C8 C9 1.380(5)
C9 C10 1.377(6)
C10 C11 1.379(5)
C11 C12 1.393(5)
C12 C13 1.508(5)
C14 C16 1.519(5)
C14 C15 1.530(5)
C17 C18 1.518(6)
C17 C19 1.528(5)
C20 C25 1.394(5)
C20 C21 1.405(5)
C21 C22 1.379(5)
C22 C23 1.368(6)
C23 C24 1.384(6)
C24 C25 1.386(5)
C25 C26 1.504(5)
C27 C29 1.538(6)
C27 C28 1.543(6)
C30 C32 1.477(7)
C30 C31 1.554(8)
C33 C34 1.396(5)
C33 C38 1.411(5)
C34 C35 1.389(5)
C35 C36 1.375(5)
C36 C37 1.380(5)
C37 C38 1.389(5)
C38 C39 1.504(5)
C40 C42 1.520(5)
C40 C41 1.534(5)
C43 C45 1.527(5)
C43 C44 1.534(5)
B1 F3A 1.279(9)
B1 F1B 1.292(8)
B1 F2 1.366(6)
B1 F4 1.377(6)
B1 F3B 1.523(12)
B1 F1A 1.531(11)
C46 C47 1.371(6)
C46 C51 1.378(6)
C47 C48 1.372(6)
C48 C49 1.373(6)
C49 C50 1.375(6)
C50 C51 1.370(6)

loop_
_geom_hbond_atom_site_label_D
_geom_hbond_atom_site_label_H
_geom_hbond_atom_site_label_A
_geom_hbond_distance_DH
_geom_hbond_distance_HA
_geom_hbond_distance_DA
_geom_hbond_angle_DHA
_geom_hbond_site_symmetry_A
C13 H13B F3A 0.99 2.52 3.182(10) 124.0 1_565
C13 H13B F3B 0.99 2.36 3.206(8) 143.4 1_565
C27 H27 F1B 1.00 2.47 3.254(7) 135.2 1_565
C28 H28C F1A 0.98 2.64 3.368(11) 131.6 1_565
C31 H31A F3B 0.98 2.25 3.189(19) 161.0 1_465
C27 H27 F3A 1.00 2.63 3.54(2) 151.9 1_565
